data_7234793
loop_
_publ_author_name
'Chongboriboon, Nucharee'
'Samakun, Kodchakorn'
'Inprasit, Thitirat'
'Kielar, Filip'
'Dungkaew, Winya'
'Wong, Lawrence W.-Y.'
'Sung, Herman H.-Y.'
'Ninkovi\'c, Dragan B.'
'Zari\'c, Sne\<zana D.'
'Chainok, Kittipong'

_publ_section_title
;
 Two-dimensional halogen-bonded organic frameworks based on the
 tetrabromobenzene-1,4-dicarboxylic acid building molecule
;
_journal_issue 1
_journal_name_full CrystEngComm
_journal_page_first 24
_journal_page_last 34
_journal_paper_doi 10.1039/C9CE01140D
_journal_volume 22
_journal_year 2020
_chemical_formula_moiety 'C8 H2 Br4 O4, 2(C2 H6 O2)'
_chemical_formula_sum 'C12 H14 Br4 O8'
_chemical_formula_weight 605.87
_space_group_crystal_system orthorhombic
_space_group_IT_number 61
_space_group_name_Hall '-P 2ac 2ab'
_space_group_name_H-M_alt 'P b c a'
_symmetry_space_group_name_Hall '-P 2ac 2ab'
_symmetry_space_group_name_H-M 'P b c a'
_atom_sites_solution_hydrogens mixed
_audit_creation_date 2019-07-18
_audit_creation_method
;
Olex2 1.2
(compiled 2018.05.29 svn.r3508 for OlexSys, GUI svn.r5506)
;
_audit_update_record
;
2019-07-18 deposited with the CCDC.    2019-10-28 downloaded from the CCDC.
;
_cell_angle_alpha 90
_cell_angle_beta 90
_cell_angle_gamma 90
_cell_formula_units_Z 4
_cell_length_a 7.96170(10)
_cell_length_b 9.93120(10)
_cell_length_c 23.5837(3)
_cell_measurement_reflns_used 1114
_cell_measurement_temperature 100(2)
_cell_measurement_theta_max 73.842
_cell_measurement_theta_min 3.749
_cell_volume 1864.75(4)
_computing_molecular_graphics 'Olex2 (Dolomanov et al., 2009)'
_computing_publication_material 'Olex2 (Dolomanov et al., 2009)'
_computing_structure_refinement 'ShelXL (Sheldrick, 2015)'
_computing_structure_solution 'SHELXT 2014/4 (Sheldrick, 2014)'
_diffrn_ambient_temperature 100(2)
_diffrn_measured_fraction_theta_full 1.000
_diffrn_measured_fraction_theta_max 0.991
_diffrn_measurement_device 'four-circle diffractometer'
_diffrn_measurement_device_type 'SuperNova, Dual, Cu at home/near, Atlas'
_diffrn_radiation_type CuK\a
_diffrn_radiation_wavelength 1.54184
_diffrn_reflns_av_R_equivalents 0.0220
_diffrn_reflns_av_unetI/netI 0.0141
_diffrn_reflns_Laue_measured_fraction_full 1.000
_diffrn_reflns_Laue_measured_fraction_max 0.991
_diffrn_reflns_limit_h_max 5
_diffrn_reflns_limit_h_min -9
_diffrn_reflns_limit_k_max 12
_diffrn_reflns_limit_k_min -12
_diffrn_reflns_limit_l_max 29
_diffrn_reflns_limit_l_min -29
_diffrn_reflns_number 9715
_diffrn_reflns_point_group_measured_fraction_full 1.000
_diffrn_reflns_point_group_measured_fraction_max 0.991
_diffrn_reflns_theta_full 67.684
_diffrn_reflns_theta_max 73.842
_diffrn_reflns_theta_min 3.749
_exptl_absorpt_coefficient_mu 10.880
_exptl_absorpt_correction_T_max 1.00
_exptl_absorpt_correction_T_min 0.025
_exptl_absorpt_correction_type multi-scan
_exptl_absorpt_process_details
;
CrysAlisPro 1.171.39.46 (Rigaku Oxford Diffraction, 2018)
Empirical absorption correction using spherical harmonics,
 implemented in SCALE3 ABSPACK scaling algorithm.
;
_exptl_crystal_colour colourless
_exptl_crystal_colour_primary colourless
_exptl_crystal_density_diffrn 2.158
_exptl_crystal_description block
_exptl_crystal_F_000 1160
_exptl_crystal_size_max 0.3
_exptl_crystal_size_mid 0.2
_exptl_crystal_size_min 0.2
_refine_diff_density_max 0.358
_refine_diff_density_min -0.331
_refine_diff_density_rms 0.071
_refine_ls_extinction_method none
_refine_ls_goodness_of_fit_ref 1.059
_refine_ls_hydrogen_treatment mixed
_refine_ls_matrix_type full
_refine_ls_number_parameters 121
_refine_ls_number_reflns 1875
_refine_ls_number_restraints 3
_refine_ls_restrained_S_all 1.058
_refine_ls_R_factor_all 0.0234
_refine_ls_R_factor_gt 0.0188
_refine_ls_shift/su_max 0.001
_refine_ls_shift/su_mean 0.000
_refine_ls_structure_factor_coef Fsqd
_refine_ls_weighting_details 'w=1/[\s^2^(Fo^2^)+(0.0249P)^2^+0.4146P] where P=(Fo^2^+2Fc^2^)/3'
_refine_ls_weighting_scheme calc
_refine_ls_wR_factor_gt 0.0489
_refine_ls_wR_factor_ref 0.0520
_reflns_Friedel_coverage 0.000
_reflns_number_gt 1608
_reflns_number_total 1875
_reflns_threshold_expression 'I > 2\s(I)'
_cod_data_source_file c9ce01140d2.cif
_cod_data_source_block 4eg_lt
_cod_depositor_comments
;Adding full bibliography for 7234791--7234798.cif.

 Adding full bibliography for 7234791--7234798.cif.
;
_cod_database_code 7234793
_shelx_shelxl_version_number 2018/3
_shelx_space_group_comment
;
The symmetry employed for this shelxl refinement is uniquely defined
by the following loop, which should always be used as a source of
symmetry information in preference to the above space-group names.
They are only intended as comments.
;
_shelx_estimated_absorpt_t_max 0.220
_shelx_estimated_absorpt_t_min 0.139
_olex2_refinement_description
;
1. Fixed Uiso
 At 1.2 times of:
  All C(H,H) groups
2. Restrained distances
 O1-H1 = O3-H3 = O4-H4
 0.82 with sigma of 0.01
3.a Secondary CH2 refined with riding coordinates:
 C5(H5A,H5B), C6(H6A,H6B)
;
_olex2_submission_special_instructions 'No special instructions were received'

loop_
_space_group_symop_operation_xyz
'x, y, z'
'-x+1/2, -y, z+1/2'
'-x, y+1/2, -z+1/2'
'x+1/2, -y+1/2, -z'
'-x, -y, -z'
'x-1/2, y, -z-1/2'
'x, -y-1/2, z-1/2'
'-x-1/2, y-1/2, z'

loop_
_atom_site_label
_atom_site_type_symbol
_atom_site_fract_x
_atom_site_fract_y
_atom_site_fract_z
_atom_site_U_iso_or_equiv
_atom_site_adp_type
_atom_site_occupancy
_atom_site_site_symmetry_order
_atom_site_calc_flag
_atom_site_refinement_flags_posn
Br1 Br 0.26368(3) 0.70873(2) 0.42775(2) 0.01452(8) Uani 1 1 d .
Br2 Br 0.73487(3) 0.28593(2) 0.43002(2) 0.01462(8) Uani 1 1 d .
O1 O 0.41616(17) 0.41433(13) 0.35173(5) 0.0160(3) Uani 1 1 d D
H1 H 0.445(4) 0.403(3) 0.3186(6) 0.041(8) Uiso 1 1 d D
O2 O 0.60778(16) 0.57998(13) 0.35362(5) 0.0149(3) Uani 1 1 d .
O3 O 0.53652(19) 0.35586(14) 0.25565(5) 0.0207(3) Uani 1 1 d D
H3 H 0.567(4) 0.2773(14) 0.2597(12) 0.036(8) Uiso 1 1 d D
O4 O 0.36839(18) 0.60200(13) 0.22550(6) 0.0194(3) Uani 1 1 d D
H4 H 0.2738(18) 0.591(3) 0.2127(12) 0.039(9) Uiso 1 1 d D
C1 C 0.5126(2) 0.50251(16) 0.37685(7) 0.0113(3) Uani 1 1 d .
C2 C 0.5009(2) 0.49919(16) 0.44077(8) 0.0110(3) Uani 1 1 d .
C3 C 0.3990(2) 0.58907(17) 0.47002(7) 0.0111(3) Uani 1 1 d .
C4 C 0.6019(2) 0.40957(17) 0.47107(7) 0.0114(3) Uani 1 1 d .
C5 C 0.4828(3) 0.38410(19) 0.19880(8) 0.0186(4) Uani 1 1 d .
H5A H 0.367326 0.349857 0.192866 0.022 Uiso 1 1 calc R
H5B H 0.558152 0.338964 0.171350 0.022 Uiso 1 1 calc R
C6 C 0.4872(2) 0.5336(2) 0.18981(8) 0.0193(4) Uani 1 1 d .
H6A H 0.601542 0.567529 0.198019 0.023 Uiso 1 1 calc R
H6B H 0.461564 0.553756 0.149610 0.023 Uiso 1 1 calc R

loop_
_atom_site_aniso_label
_atom_site_aniso_U_11
_atom_site_aniso_U_22
_atom_site_aniso_U_33
_atom_site_aniso_U_23
_atom_site_aniso_U_13
_atom_site_aniso_U_12
Br1 0.01587(13) 0.01655(12) 0.01115(12) 0.00240(6) -0.00033(6) 0.00688(7)
Br2 0.01741(13) 0.01534(12) 0.01112(12) -0.00088(6) 0.00258(7) 0.00689(7)
O1 0.0196(7) 0.0186(6) 0.0099(6) -0.0017(5) -0.0003(5) -0.0064(5)
O2 0.0173(7) 0.0150(6) 0.0125(6) -0.0002(5) 0.0023(5) -0.0026(5)
O3 0.0324(8) 0.0159(7) 0.0137(6) 0.0000(5) -0.0017(6) 0.0062(6)
O4 0.0194(7) 0.0181(7) 0.0207(6) -0.0030(5) -0.0047(6) 0.0000(5)
C1 0.0101(8) 0.0117(8) 0.0123(8) -0.0002(6) -0.0001(6) 0.0029(7)
C2 0.0107(8) 0.0113(8) 0.0110(8) -0.0007(6) 0.0004(6) -0.0025(7)
C3 0.0105(8) 0.0107(8) 0.0121(8) 0.0019(6) -0.0001(6) 0.0000(6)
C4 0.0111(8) 0.0111(8) 0.0119(8) -0.0025(6) 0.0017(6) 0.0000(6)
C5 0.0225(10) 0.0224(10) 0.0109(8) -0.0031(7) -0.0022(7) 0.0028(8)
C6 0.0181(10) 0.0250(10) 0.0149(8) 0.0029(7) 0.0002(7) -0.0031(8)

loop_
_atom_type_symbol
_atom_type_description
_atom_type_scat_dispersion_real
_atom_type_scat_dispersion_imag
_atom_type_scat_source
C C 0.0181 0.0091 'International Tables Vol C Tables 4.2.6.8 and 6.1.1.4'
H H 0.0000 0.0000 'International Tables Vol C Tables 4.2.6.8 and 6.1.1.4'
Br Br -0.6763 1.2805 'International Tables Vol C Tables 4.2.6.8 and 6.1.1.4'
O O 0.0492 0.0322 'International Tables Vol C Tables 4.2.6.8 and 6.1.1.4'

loop_
_geom_angle_atom_site_label_1
_geom_angle_atom_site_label_2
_geom_angle_atom_site_label_3
_geom_angle
_geom_angle_site_symmetry_1
_geom_angle_site_symmetry_3
C1 O1 H1 111(2) . .
C5 O3 H3 112(2) . .
C6 O4 H4 109(2) . .
O1 C1 C2 113.66(14) . .
O2 C1 O1 126.05(17) . .
O2 C1 C2 120.27(15) . .
C3 C2 C1 121.16(15) . .
C3 C2 C4 119.45(17) . .
C4 C2 C1 119.28(15) . .
C2 C3 Br1 118.38(13) . .
C2 C3 C4 120.38(16) . 5_666
C4 C3 Br1 121.24(13) 5_666 .
C2 C4 Br2 118.36(13) . .
C3 C4 Br2 121.46(13) 5_666 .
C3 C4 C2 120.17(16) 5_666 .
O3 C5 H5A 110.0 . .
O3 C5 H5B 110.0 . .
O3 C5 C6 108.57(15) . .
H5A C5 H5B 108.4 . .
C6 C5 H5A 110.0 . .
C6 C5 H5B 110.0 . .
O4 C6 C5 111.69(15) . .
O4 C6 H6A 109.3 . .
O4 C6 H6B 109.3 . .
C5 C6 H6A 109.3 . .
C5 C6 H6B 109.3 . .
H6A C6 H6B 107.9 . .

loop_
_geom_bond_atom_site_label_1
_geom_bond_atom_site_label_2
_geom_bond_distance
_geom_bond_site_symmetry_2
Br1 C3 1.8886(17) .
Br2 C4 1.8884(17) .
O1 H1 0.822(10) .
O1 C1 1.307(2) .
O2 C1 1.211(2) .
O3 H3 0.823(10) .
O3 C5 1.435(2) .
O4 H4 0.818(10) .
O4 C6 1.436(2) .
C1 C2 1.511(2) .
C2 C3 1.389(2) .
C2 C4 1.396(2) .
C3 C4 1.390(3) 5_666
C5 H5A 0.9900 .
C5 H5B 0.9900 .
C5 C6 1.501(3) .
C6 H6A 0.9900 .
C6 H6B 0.9900 .

loop_
_geom_hbond_atom_site_label_D
_geom_hbond_atom_site_label_H
_geom_hbond_atom_site_label_A
_geom_hbond_distance_DH
_geom_hbond_distance_HA
_geom_hbond_distance_DA
_geom_hbond_angle_DHA
_geom_hbond_site_symmetry_A
_geom_hbond_publ_flag
O1 H1 O3 0.822(10) 1.719(12) 2.5277(18) 167(3) . yes
O3 H3 O4 0.823(10) 1.848(10) 2.6697(19) 176(3) 3_645 yes
O4 H4 O2 0.818(10) 2.052(17) 2.7991(19) 152(3) 6_556 yes
